data_7014905
loop_
_publ_author_name
'Crimmin, Mark R.'
'Colby, Denise A.'
'Ellman, Jonathan A.'
'Bergman, Robert G.'

_publ_section_title
;
 Synthesis and coordination chemistry of tri-substituted
 benzamidrazones.
;
_journal_issue 2
_journal_name_full 'Dalton transactions (Cambridge, England : 2003)'
_journal_page_first 514
_journal_page_last 522
_journal_paper_doi 10.1039/c0dt01267j
_journal_volume 40
_journal_year 2011
_chemical_formula_sum 'C20 H29 Cl Ir N3'
_chemical_formula_weight 539.11
_chemical_name_common MRC_III_CpIrLCl
_chemical_name_systematic
;
?
;
_space_group_IT_number 19
_symmetry_cell_setting orthorhombic
_symmetry_space_group_name_Hall 'P 2ac 2ab'
_symmetry_space_group_name_H-M 'P 21 21 21'
_atom_sites_solution_hydrogens geom
_atom_sites_solution_primary direct
_atom_sites_solution_secondary difmap
_audit_creation_method SHELXL-97
_cell_angle_alpha 90.00
_cell_angle_beta 90.00
_cell_angle_gamma 90.00
_cell_formula_units_Z 4
_cell_length_a 9.7105(11)
_cell_length_b 12.4005(13)
_cell_length_c 16.6567(18)
_cell_measurement_reflns_used 9887
_cell_measurement_temperature 120(2)
_cell_measurement_theta_max 25.35
_cell_measurement_theta_min 2.43
_cell_volume 2005.7(4)
_computing_cell_refinement 'Bruker SAINT'
_computing_data_collection 'Bruker APEX2'
_computing_data_reduction 'Bruker SAINT'
_computing_molecular_graphics ORTEP-32
_computing_publication_material WinGX
_computing_structure_refinement 'SHELXL-97 (Sheldrick, 2008)'
_computing_structure_solution 'SHELXS-97 (Sheldrick, 2008)'
_diffrn_ambient_temperature 120(2)
_diffrn_detector_area_resol_mean 8.366
_diffrn_measured_fraction_theta_full 1.000
_diffrn_measured_fraction_theta_max 1.000
_diffrn_measurement_device_type 'Bruker APEX-II CCD'
_diffrn_measurement_method '\f and \w scans'
_diffrn_radiation_monochromator graphite
_diffrn_radiation_source 'fine-focus sealed tube'
_diffrn_radiation_type MoK\a
_diffrn_radiation_wavelength 0.71069
_diffrn_reflns_av_R_equivalents 0.0655
_diffrn_reflns_av_sigmaI/netI 0.0431
_diffrn_reflns_limit_h_max 11
_diffrn_reflns_limit_h_min -11
_diffrn_reflns_limit_k_max 14
_diffrn_reflns_limit_k_min -14
_diffrn_reflns_limit_l_max 19
_diffrn_reflns_limit_l_min -20
_diffrn_reflns_number 27219
_diffrn_reflns_theta_full 25.00
_diffrn_reflns_theta_max 25.35
_diffrn_reflns_theta_min 2.05
_exptl_absorpt_coefficient_mu 6.798
_exptl_absorpt_correction_T_max 0.8221
_exptl_absorpt_correction_T_min 0.7274
_exptl_absorpt_correction_type multi-scan
_exptl_absorpt_process_details SADABS
_exptl_crystal_colour orange
_exptl_crystal_density_diffrn 1.785
_exptl_crystal_density_meas 0
_exptl_crystal_density_method 'not measured'
_exptl_crystal_description needle
_exptl_crystal_F_000 1056
_exptl_crystal_size_max 0.05
_exptl_crystal_size_mid 0.03
_exptl_crystal_size_min 0.03
_refine_diff_density_max 1.812
_refine_diff_density_min -1.156
_refine_diff_density_rms 0.132
_refine_ls_abs_structure_details 'Flack H D (1983), Acta Cryst. A39, 876-881'
_refine_ls_abs_structure_Flack -0.005(12)
_refine_ls_extinction_method none
_refine_ls_goodness_of_fit_ref 1.082
_refine_ls_hydrogen_treatment constr
_refine_ls_matrix_type full
_refine_ls_number_parameters 226
_refine_ls_number_reflns 3660
_refine_ls_number_restraints 0
_refine_ls_restrained_S_all 1.082
_refine_ls_R_factor_all 0.0350
_refine_ls_R_factor_gt 0.0301
_refine_ls_shift/su_max 0.001
_refine_ls_shift/su_mean 0.000
_refine_ls_structure_factor_coef Fsqd
_refine_ls_weighting_details 'calc w=1/[\s^2^(Fo^2^)+(0.0188P)^2^+4.9066P] where P=(Fo^2^+2Fc^2^)/3'
_refine_ls_weighting_scheme calc
_refine_ls_wR_factor_gt 0.0599
_refine_ls_wR_factor_ref 0.0624
_reflns_number_gt 3396
_reflns_number_total 3660
_reflns_threshold_expression >2sigma(I)
_cod_data_source_file C0DT01267J.TXT
_cod_data_source_block compound3c
_cod_depositor_comments
;
The following automatic conversions were performed:
'_symmetry_cell_setting' value 'Orthorhombic' changed to 'orthorhombic'
according to '/home/saulius/struct/CIF-dictionaries/cif_core.dic'
dictionary named 'cif_core.dic' version 2.4.1 from 2010-06-29.

Automatic conversion script
Id: cif_fix_enum 1555 2011-01-17 13:19:09Z saulius 
;
_cod_original_sg_symbol_H-M P2(1)2(1)2(1)
_cod_database_code 7014905

loop_
_symmetry_equiv_pos_as_xyz
'x, y, z'
'-x+1/2, -y, z+1/2'
'x+1/2, -y+1/2, -z'
'-x, y+1/2, -z+1/2'

loop_
_atom_site_label
_atom_site_type_symbol
_atom_site_fract_x
_atom_site_fract_y
_atom_site_fract_z
_atom_site_U_iso_or_equiv
_atom_site_adp_type
_atom_site_occupancy
_atom_site_symmetry_multiplicity
_atom_site_calc_flag
_atom_site_refinement_flags
_atom_site_disorder_assembly
_atom_site_disorder_group
C1 C 0.2202(9) 0.3759(5) 0.0917(4) 0.0230(15) Uani 1 1 d . . .
C2 C 0.4315(7) 0.4033(6) 0.1649(5) 0.0278(19) Uani 1 1 d . . .
H2A H 0.5044 0.3597 0.1894 0.042 Uiso 1 1 calc R . .
H2B H 0.3878 0.4481 0.2062 0.042 Uiso 1 1 calc R . .
H2C H 0.4714 0.4497 0.1234 0.042 Uiso 1 1 calc R . .
C3 C 0.1376(9) 0.1466(6) 0.0269(5) 0.036(2) Uani 1 1 d . . .
H3A H 0.2287 0.1622 0.0043 0.054 Uiso 1 1 calc R . .
H3B H 0.0664 0.1654 -0.0124 0.054 Uiso 1 1 calc R . .
H3C H 0.1312 0.0697 0.0398 0.054 Uiso 1 1 calc R . .
C4 C -0.0207(7) 0.1855(8) 0.1336(5) 0.0335(18) Uani 1 1 d . . .
H4A H -0.0364 0.2279 0.1823 0.050 Uiso 1 1 calc R . .
H4B H -0.0259 0.1085 0.1465 0.050 Uiso 1 1 calc R . .
H4C H -0.0912 0.2033 0.0936 0.050 Uiso 1 1 calc R . .
C5 C 0.2159(8) 0.4929(5) 0.0709(4) 0.0211(15) Uani 1 1 d . . .
C6 C 0.1357(7) 0.5612(6) 0.1175(4) 0.0252(16) Uani 1 1 d . . .
H6 H 0.0889 0.5331 0.1630 0.030 Uiso 1 1 calc R . .
C7 C 0.1227(8) 0.6705(6) 0.0988(5) 0.0330(19) Uani 1 1 d . . .
H7 H 0.0692 0.7168 0.1318 0.040 Uiso 1 1 calc R . .
C8 C 0.1880(8) 0.7100(6) 0.0320(5) 0.035(2) Uani 1 1 d . . .
H8 H 0.1764 0.7836 0.0176 0.042 Uiso 1 1 calc R . .
C9 C 0.2697(9) 0.6449(6) -0.0140(4) 0.0321(19) Uani 1 1 d . . .
H9 H 0.3177 0.6742 -0.0587 0.038 Uiso 1 1 calc R . .
C10 C 0.2826(9) 0.5356(6) 0.0044(4) 0.0274(16) Uani 1 1 d . . .
H10 H 0.3373 0.4902 -0.0287 0.033 Uiso 1 1 calc R . .
C11 C 0.2882(8) 0.0151(5) 0.2099(4) 0.0217(15) Uani 1 1 d . . .
C12 C 0.3151(7) 0.0714(6) 0.2821(4) 0.0234(17) Uani 1 1 d . . .
C13 C 0.4376(7) 0.1372(6) 0.2697(4) 0.0202(16) Uani 1 1 d . . .
C14 C 0.4871(7) 0.1160(5) 0.1899(5) 0.0209(14) Uani 1 1 d . . .
C15 C 0.3924(7) 0.0430(6) 0.1507(4) 0.0219(16) Uani 1 1 d . . .
C16 C 0.4176(8) -0.0075(6) 0.0697(4) 0.0322(19) Uani 1 1 d . . .
H16A H 0.3400 -0.0544 0.0558 0.048 Uiso 1 1 calc R . .
H16B H 0.5024 -0.0503 0.0716 0.048 Uiso 1 1 calc R . .
H16C H 0.4269 0.0492 0.0291 0.048 Uiso 1 1 calc R . .
C17 C 0.6201(7) 0.1556(6) 0.1546(5) 0.030(2) Uani 1 1 d . . .
H17A H 0.6648 0.2048 0.1925 0.045 Uiso 1 1 calc R . .
H17B H 0.6014 0.1937 0.1042 0.045 Uiso 1 1 calc R . .
H17C H 0.6808 0.0941 0.1441 0.045 Uiso 1 1 calc R . .
C18 C 0.5055(7) 0.2064(6) 0.3316(4) 0.0298(19) Uani 1 1 d . . .
H18A H 0.5860 0.2420 0.3080 0.045 Uiso 1 1 calc R . .
H18B H 0.5349 0.1615 0.3769 0.045 Uiso 1 1 calc R . .
H18C H 0.4402 0.2610 0.3506 0.045 Uiso 1 1 calc R . .
C19 C 0.2382(8) 0.0620(6) 0.3593(4) 0.0302(19) Uani 1 1 d . . .
H19A H 0.2797 0.1099 0.3994 0.045 Uiso 1 1 calc R . .
H19B H 0.2425 -0.0126 0.3785 0.045 Uiso 1 1 calc R . .
H19C H 0.1419 0.0825 0.3508 0.045 Uiso 1 1 calc R . .
C20 C 0.1764(7) -0.0661(6) 0.1978(5) 0.0326(19) Uani 1 1 d . . .
H20A H 0.1795 -0.0930 0.1425 0.049 Uiso 1 1 calc R . .
H20B H 0.0868 -0.0323 0.2079 0.049 Uiso 1 1 calc R . .
H20C H 0.1895 -0.1263 0.2351 0.049 Uiso 1 1 calc R . .
N1 N 0.1173(6) 0.2108(5) 0.1007(4) 0.0264(15) Uani 1 1 d . . .
N2 N 0.1096(6) 0.3229(5) 0.0718(4) 0.0249(14) Uani 1 1 d . . .
N3 N 0.3292(6) 0.3328(5) 0.1291(3) 0.0237(15) Uani 1 1 d . . .
Cl Cl 0.15597(18) 0.30901(18) 0.27441(10) 0.0295(4) Uani 1 1 d . . .
Ir Ir 0.28331(3) 0.18918(2) 0.185742(15) 0.01852(8) Uani 1 1 d . . .

loop_
_atom_site_aniso_label
_atom_site_aniso_U_11
_atom_site_aniso_U_22
_atom_site_aniso_U_33
_atom_site_aniso_U_23
_atom_site_aniso_U_13
_atom_site_aniso_U_12
C1 0.028(4) 0.020(4) 0.020(4) -0.001(3) 0.002(4) 0.000(4)
C2 0.022(4) 0.019(4) 0.042(5) 0.001(3) -0.006(3) -0.002(3)
C3 0.049(5) 0.026(4) 0.033(5) -0.001(4) -0.019(4) -0.008(4)
C4 0.020(4) 0.032(4) 0.048(5) 0.016(5) -0.008(3) -0.005(4)
C5 0.024(3) 0.020(3) 0.019(4) -0.003(3) -0.008(4) -0.008(4)
C6 0.028(4) 0.025(4) 0.023(4) 0.001(3) 0.009(3) -0.003(4)
C7 0.032(4) 0.024(5) 0.043(5) -0.008(4) -0.005(4) 0.003(4)
C8 0.045(5) 0.022(5) 0.038(5) 0.001(3) -0.011(4) -0.001(4)
C9 0.045(5) 0.030(4) 0.020(4) 0.006(3) -0.006(4) -0.012(4)
C10 0.028(4) 0.031(4) 0.023(4) 0.000(3) 0.001(4) 0.004(4)
C11 0.021(3) 0.011(3) 0.033(4) -0.001(3) -0.001(3) 0.008(3)
C12 0.026(4) 0.019(4) 0.026(4) 0.003(3) 0.000(3) 0.006(3)
C13 0.017(4) 0.023(4) 0.021(4) 0.004(3) -0.002(3) 0.007(3)
C14 0.022(3) 0.020(4) 0.021(4) 0.001(3) 0.000(3) 0.002(3)
C15 0.021(4) 0.018(4) 0.027(4) 0.003(3) 0.007(3) 0.002(3)
C16 0.040(5) 0.028(5) 0.029(5) -0.007(4) 0.003(4) 0.006(4)
C17 0.025(4) 0.035(5) 0.030(4) -0.004(3) 0.004(3) 0.003(3)
C18 0.032(4) 0.031(5) 0.027(4) 0.002(3) -0.007(3) 0.004(4)
C19 0.040(5) 0.033(4) 0.018(4) 0.004(3) 0.009(3) 0.002(4)
C20 0.036(4) 0.024(4) 0.039(5) 0.003(4) -0.002(4) -0.004(3)
N1 0.026(3) 0.023(4) 0.031(3) 0.003(3) -0.005(3) -0.009(3)
N2 0.028(3) 0.017(3) 0.029(3) -0.001(3) -0.004(3) -0.004(3)
N3 0.024(3) 0.020(4) 0.027(3) 0.002(3) -0.002(3) -0.001(3)
Cl 0.0334(9) 0.0315(10) 0.0235(9) -0.0026(9) 0.0041(7) 0.0098(11)
Ir 0.01818(12) 0.01801(12) 0.01936(12) 0.00044(13) -0.00061(12) -0.00055(13)

loop_
_atom_type_symbol
_atom_type_description
_atom_type_scat_dispersion_real
_atom_type_scat_dispersion_imag
_atom_type_scat_source
C C 0.0033 0.0016 'International Tables Vol C Tables 4.2.6.8 and 6.1.1.4'
H H 0.0000 0.0000 'International Tables Vol C Tables 4.2.6.8 and 6.1.1.4'
N N 0.0061 0.0033 'International Tables Vol C Tables 4.2.6.8 and 6.1.1.4'
Cl Cl 0.1484 0.1585 'International Tables Vol C Tables 4.2.6.8 and 6.1.1.4'
Ir Ir -1.4442 7.9887 'International Tables Vol C Tables 4.2.6.8 and 6.1.1.4'

loop_
_geom_angle_atom_site_label_1
_geom_angle_atom_site_label_2
_geom_angle_atom_site_label_3
_geom_angle
_geom_angle_site_symmetry_1
_geom_angle_site_symmetry_3
_geom_angle_publ_flag
N2 C1 N3 124.8(6) . . ?
N2 C1 C5 114.1(7) . . ?
N3 C1 C5 121.2(7) . . ?
N3 C2 H2A 109.5 . . ?
N3 C2 H2B 109.5 . . ?
H2A C2 H2B 109.5 . . ?
N3 C2 H2C 109.5 . . ?
H2A C2 H2C 109.5 . . ?
H2B C2 H2C 109.5 . . ?
N1 C3 H3A 109.5 . . ?
N1 C3 H3B 109.5 . . ?
H3A C3 H3B 109.5 . . ?
N1 C3 H3C 109.5 . . ?
H3A C3 H3C 109.5 . . ?
H3B C3 H3C 109.5 . . ?
N1 C4 H4A 109.5 . . ?
N1 C4 H4B 109.5 . . ?
H4A C4 H4B 109.5 . . ?
N1 C4 H4C 109.5 . . ?
H4A C4 H4C 109.5 . . ?
H4B C4 H4C 109.5 . . ?
C10 C5 C6 118.4(6) . . ?
C10 C5 C1 122.9(7) . . ?
C6 C5 C1 118.6(6) . . ?
C5 C6 C7 121.2(7) . . ?
C5 C6 H6 119.4 . . ?
C7 C6 H6 119.4 . . ?
C8 C7 C6 119.1(7) . . ?
C8 C7 H7 120.4 . . ?
C6 C7 H7 120.4 . . ?
C9 C8 C7 120.8(7) . . ?
C9 C8 H8 119.6 . . ?
C7 C8 H8 119.6 . . ?
C8 C9 C10 120.1(7) . . ?
C8 C9 H9 119.9 . . ?
C10 C9 H9 119.9 . . ?
C5 C10 C9 120.3(7) . . ?
C5 C10 H10 119.9 . . ?
C9 C10 H10 119.9 . . ?
C12 C11 C15 109.3(6) . . ?
C12 C11 C20 125.5(7) . . ?
C15 C11 C20 125.1(6) . . ?
C12 C11 Ir 71.0(4) . . ?
C15 C11 Ir 69.9(4) . . ?
C20 C11 Ir 128.5(5) . . ?
C11 C12 C13 107.9(6) . . ?
C11 C12 C19 127.0(7) . . ?
C13 C12 C19 125.1(6) . . ?
C11 C12 Ir 71.3(4) . . ?
C13 C12 Ir 68.8(4) . . ?
C19 C12 Ir 127.8(5) . . ?
C14 C13 C12 107.6(6) . . ?
C14 C13 C18 126.5(6) . . ?
C12 C13 C18 125.7(6) . . ?
C14 C13 Ir 71.7(4) . . ?
C12 C13 Ir 72.0(4) . . ?
C18 C13 Ir 125.8(5) . . ?
C13 C14 C15 108.6(6) . . ?
C13 C14 C17 126.1(6) . . ?
C15 C14 C17 125.1(7) . . ?
C13 C14 Ir 69.5(4) . . ?
C15 C14 Ir 70.6(4) . . ?
C17 C14 Ir 129.3(5) . . ?
C14 C15 C11 106.6(6) . . ?
C14 C15 C16 124.1(6) . . ?
C11 C15 C16 128.3(7) . . ?
C14 C15 Ir 70.6(4) . . ?
C11 C15 Ir 71.2(4) . . ?
C16 C15 Ir 131.7(5) . . ?
C15 C16 H16A 109.5 . . ?
C15 C16 H16B 109.5 . . ?
H16A C16 H16B 109.5 . . ?
C15 C16 H16C 109.5 . . ?
H16A C16 H16C 109.5 . . ?
H16B C16 H16C 109.5 . . ?
C14 C17 H17A 109.5 . . ?
C14 C17 H17B 109.5 . . ?
H17A C17 H17B 109.5 . . ?
C14 C17 H17C 109.5 . . ?
H17A C17 H17C 109.5 . . ?
H17B C17 H17C 109.5 . . ?
C13 C18 H18A 109.5 . . ?
C13 C18 H18B 109.5 . . ?
H18A C18 H18B 109.5 . . ?
C13 C18 H18C 109.5 . . ?
H18A C18 H18C 109.5 . . ?
H18B C18 H18C 109.5 . . ?
C12 C19 H19A 109.5 . . ?
C12 C19 H19B 109.5 . . ?
H19A C19 H19B 109.5 . . ?
C12 C19 H19C 109.5 . . ?
H19A C19 H19C 109.5 . . ?
H19B C19 H19C 109.5 . . ?
C11 C20 H20A 109.5 . . ?
C11 C20 H20B 109.5 . . ?
H20A C20 H20B 109.5 . . ?
C11 C20 H20C 109.5 . . ?
H20A C20 H20C 109.5 . . ?
H20B C20 H20C 109.5 . . ?
N2 N1 C3 104.0(5) . . ?
N2 N1 C4 105.9(6) . . ?
C3 N1 C4 108.3(6) . . ?
N2 N1 Ir 111.6(4) . . ?
C3 N1 Ir 112.3(5) . . ?
C4 N1 Ir 114.0(4) . . ?
C1 N2 N1 110.5(6) . . ?
C1 N3 C2 119.5(6) . . ?
C1 N3 Ir 112.7(5) . . ?
C2 N3 Ir 118.6(5) . . ?
N3 Ir C13 113.9(3) . . ?
N3 Ir N1 75.8(2) . . ?
C13 Ir N1 169.5(2) . . ?
N3 Ir C14 100.2(2) . . ?
C13 Ir C14 38.8(3) . . ?
N1 Ir C14 138.6(3) . . ?
N3 Ir C15 119.3(2) . . ?
C13 Ir C15 65.5(3) . . ?
N1 Ir C15 106.9(3) . . ?
C14 Ir C15 38.8(3) . . ?
N3 Ir C12 151.6(2) . . ?
C13 Ir C12 39.2(3) . . ?
N1 Ir C12 131.8(2) . . ?
C14 Ir C12 64.6(3) . . ?
C15 Ir C12 64.8(3) . . ?
N3 Ir C11 158.0(2) . . ?
C13 Ir C11 64.6(3) . . ?
N1 Ir C11 104.9(2) . . ?
C14 Ir C11 64.2(3) . . ?
C15 Ir C11 38.8(2) . . ?
C12 Ir C11 37.6(3) . . ?
N3 Ir Cl 81.98(17) . . ?
C13 Ir Cl 98.20(19) . . ?
N1 Ir Cl 86.73(17) . . ?
C14 Ir Cl 134.2(2) . . ?
C15 Ir Cl 156.62(19) . . ?
C12 Ir Cl 91.96(19) . . ?
C11 Ir Cl 120.00(19) . . ?

loop_
_geom_bond_atom_site_label_1
_geom_bond_atom_site_label_2
_geom_bond_distance
_geom_bond_site_symmetry_2
_geom_bond_publ_flag
C1 N2 1.302(9) . ?
C1 N3 1.339(9) . ?
C1 C5 1.492(9) . ?
C2 N3 1.452(9) . ?
C2 H2A 0.9800 . ?
C2 H2B 0.9800 . ?
C2 H2C 0.9800 . ?
C3 N1 1.478(9) . ?
C3 H3A 0.9800 . ?
C3 H3B 0.9800 . ?
C3 H3C 0.9800 . ?
C4 N1 1.481(9) . ?
C4 H4A 0.9800 . ?
C4 H4B 0.9800 . ?
C4 H4C 0.9800 . ?
C5 C10 1.388(10) . ?
C5 C6 1.388(10) . ?
C6 C7 1.397(11) . ?
C6 H6 0.9500 . ?
C7 C8 1.370(11) . ?
C7 H7 0.9500 . ?
C8 C9 1.367(11) . ?
C8 H8 0.9500 . ?
C9 C10 1.396(10) . ?
C9 H9 0.9500 . ?
C10 H10 0.9500 . ?
C11 C12 1.415(9) . ?
C11 C15 1.455(9) . ?
C11 C20 1.495(10) . ?
C11 Ir 2.196(6) . ?
C12 C13 1.457(10) . ?
C12 C19 1.492(9) . ?
C12 Ir 2.192(7) . ?
C13 C14 1.438(10) . ?
C13 C18 1.495(10) . ?
C13 Ir 2.149(7) . ?
C14 C15 1.446(10) . ?
C14 C17 1.501(9) . ?
C14 Ir 2.178(6) . ?
C15 C16 1.507(10) . ?
C15 Ir 2.179(7) . ?
C16 H16A 0.9800 . ?
C16 H16B 0.9800 . ?
C16 H16C 0.9800 . ?
C17 H17A 0.9800 . ?
C17 H17B 0.9800 . ?
C17 H17C 0.9800 . ?
C18 H18A 0.9800 . ?
C18 H18B 0.9800 . ?
C18 H18C 0.9800 . ?
C19 H19A 0.9800 . ?
C19 H19B 0.9800 . ?
C19 H19C 0.9800 . ?
C20 H20A 0.9800 . ?
C20 H20B 0.9800 . ?
C20 H20C 0.9800 . ?
N1 N2 1.474(8) . ?
N1 Ir 2.162(6) . ?
N3 Ir 2.065(6) . ?
Cl Ir 2.4328(18) . ?
